data_7006506
loop_
_publ_author_name
'Deacon, Glen B.'
'Fallon, Gary D.'
'Forsyth, Craig M.'
'Harris, Stuart C.'
'Junk, Peter C.'
'Skelton, Brian W.'
'White, Allan H.'

_publ_section_title
;
 Manipulation of reaction pathways in redox transmetallation-ligand
 exchange syntheses of lanthanoid(II)/(III) aryloxide complexes.
;
_journal_issue 6
_journal_name_full 'Dalton transactions (Cambridge, England : 2003)'
_journal_page_first 802
_journal_page_last 812
_journal_paper_doi 10.1039/b511609k
_journal_year 2006
_chemical_formula_moiety 'C49 H77 Ho O7, C4 H8 O'
_chemical_formula_sum 'C53 H85 Ho O8'
_chemical_formula_weight 1015.18
_space_group_IT_number 14
_symmetry_cell_setting monoclinic
_symmetry_space_group_name_Hall '-P 2ybc'
_symmetry_space_group_name_H-M 'P 1 21/c 1'
_audit_creation_date 05-09-27
_audit_creation_method Xtal3.6
_cell_angle_alpha 90.00000
_cell_angle_beta 90.94(4)
_cell_angle_gamma 90.00000
_cell_formula_units_Z 4
_cell_length_a 16.852(5)
_cell_length_b 16.437(6)
_cell_length_c 19.084(10)
_cell_measurement_reflns_used 12
_cell_measurement_temperature 300
_cell_measurement_theta_max 15.4
_cell_measurement_theta_min 10.4
_cell_volume 5285(4)
_computing_cell_refinement 'Siemens SAINT (Siemens, 1995)'
_computing_data_collection 'Siemens SMART (Siemens, 1995)'
_computing_data_reduction xtal
_computing_molecular_graphics xtal
_computing_publication_material 'xtal BONDLA CIFIO'
_computing_structure_refinement 'xtal CRYLSQ'
_computing_structure_solution xtal
_diffrn_ambient_temperature 300
_diffrn_measured_fraction_theta_full 1
_diffrn_measured_fraction_theta_max 1
_diffrn_measurement_device_type
;
CAD4 diffractometer
;
_diffrn_measurement_method '2\q-\w scans'
_diffrn_radiation_detector 'scintillation counter'
_diffrn_radiation_monochromator graphite
_diffrn_radiation_source 'sealed tube'
_diffrn_radiation_type 'Mo K\a'
_diffrn_radiation_wavelength .71073
_diffrn_reflns_av_R_equivalents .039
_diffrn_reflns_av_sigmaI/netI .144
_diffrn_reflns_limit_h_max 20
_diffrn_reflns_limit_h_min -20
_diffrn_reflns_limit_k_max 0
_diffrn_reflns_limit_k_min -19
_diffrn_reflns_limit_l_max 5
_diffrn_reflns_limit_l_min -22
_diffrn_reflns_number 11914
_diffrn_reflns_theta_full 25
_diffrn_reflns_theta_max 25.
_diffrn_reflns_theta_min 1.64
_diffrn_standards_decay_% 0
_diffrn_standards_interval_time 60
_diffrn_standards_number 6
_exptl_absorpt_coefficient_mu 1.546
_exptl_absorpt_correction_T_max .91
_exptl_absorpt_correction_T_min .67
_exptl_absorpt_correction_type gaussian
_exptl_absorpt_process_details
;
xtal absorb
;
_exptl_crystal_colour colourless
_exptl_crystal_density_diffrn 1.276
_exptl_crystal_description plate
_exptl_crystal_F_000 2136
_exptl_crystal_size_max .55
_exptl_crystal_size_mid .27
_exptl_crystal_size_min .1
_refine_diff_density_max 1.753
_refine_diff_density_min -1.008
_refine_ls_extinction_method none
_refine_ls_goodness_of_fit_all 1.209
_refine_ls_goodness_of_fit_ref 1.314
_refine_ls_hydrogen_treatment noref
_refine_ls_matrix_type full
_refine_ls_number_constraints 0
_refine_ls_number_parameters 583
_refine_ls_number_reflns 4933
_refine_ls_number_restraints 12
_refine_ls_R_factor_all .123
_refine_ls_R_factor_gt .059
_refine_ls_shift/su_max .02
_refine_ls_shift/su_mean .001
_refine_ls_structure_factor_coef F
_refine_ls_weighting_scheme sigma
_refine_ls_wR_factor_all .067
_refine_ls_wR_factor_ref .056
_reflns_d_resolution_high .841
_reflns_d_resolution_low 12.423
_reflns_Friedel_coverage 0
_reflns_limit_h_max 20
_reflns_limit_h_min 0
_reflns_limit_k_max 19
_reflns_limit_k_min 0
_reflns_limit_l_max 22
_reflns_limit_l_min -22
_reflns_number_gt 4933
_reflns_number_total 9277
_reflns_threshold_expression 'I > 3.00 sig(I )'
_cod_data_source_file b511609k.txt
_cod_data_source_block 284sch
_cod_original_sg_symbol_Hall -p_2ybc
_cod_original_sg_symbol_H-M P_1_21/c_1
_cod_original_formula_sum 'C53 H85 Ho1 O8'
_cod_database_code 7006506

loop_
_symmetry_equiv_pos_as_xyz
+x,+y,+z
-x,1/2+y,1/2-z
-x,-y,-z
+x,1/2-y,1/2+z

loop_
_atom_site_label
_atom_site_fract_x
_atom_site_fract_y
_atom_site_fract_z
_atom_site_U_iso_or_equiv
_atom_site_adp_type
_atom_site_calc_flag
_atom_site_calc_attached_atom
_atom_site_occupancy
_atom_site_disorder_assembly
_atom_site_disorder_group
Ho .20765(3) .39052(3) .71821(3) .0419(3) Uani ? ? 1.00000 ? ?
O11 .0858(4) .3916(4) .7188(3) .048(4) Uani ? ? 1.00000 ? ?
C11 .0092(8) .4145(7) .7225(8) .068(10) Uani ? ? 1.00000 ? ?
C12 -.0229(8) .4461(7) .7871(7) .069(10) Uani ? ? 1.00000 ? ?
C121 .0182(9) .4483(8) .8580(7) .076(10) Uani ? ? 1.00000 ? ?
C122 -.0200(11) .3780(10) .9035(8) .125(14) Uani ? ? 1.00000 ? ?
C123 .1068(9) .4388(9) .8624(6) .091(11) Uani ? ? 1.00000 ? ?
C124 -.0021(11) .5314(9) .8966(9) .131(15) Uani ? ? 1.00000 ? ?
C13 -.1027(10) .4711(9) .7832(9) .092(12) Uani ? ? 1.00000 ? ?
C14 -.1476(10) .4695(10) .7247(12) .110(15) Uani ? ? 1.00000 ? ?
O14 -.2230(7) .5050(8) .7265(8) .159(12) Uani ? ? 1.00000 ? ?
C141 -.2833(11) .4587(11) .7209(11) .129(16) Uani ? ? 1.00000 ? ?
C15 -.1177(9) .4345(8) .6638(8) .081(11) Uani ? ? 1.00000 ? ?
C16 -.0402(8) .4065(7) .6628(6) .061(9) Uani ? ? 1.00000 ? ?
C161 -.0112(8) .3665(8) .5947(6) .062(9) Uani ? ? 1.00000 ? ?
C162 .0635(8) .4088(8) .5663(6) .083(10) Uani ? ? 1.00000 ? ?
C163 .0068(8) .2781(8) .6117(6) .077(10) Uani ? ? 1.00000 ? ?
C164 -.0751(8) .3674(9) .5371(7) .101(12) Uani ? ? 1.00000 ? ?
O21 .2521(5) .4995(4) .7524(4) .060(5) Uani ? ? 1.00000 ? ?
C21 .2922(8) .5697(7) .7652(5) .046(8) Uani ? ? 1.00000 ? ?
C22 .3677(8) .5647(8) .7979(6) .059(9) Uani ? ? 1.00000 ? ?
C221 .4067(8) .4850(7) .8251(7) .073(10) Uani ? ? 1.00000 ? ?
C222 .3742(15) .4061(12) .7856(12) .062(8) Uiso ? ? .50000 ? ?
C223 .4878(14) .4823(19) .7856(15) .108(11) Uiso ? ? .50000 ? ?
C224 .419(2) .488(2) .9034(11) .132(13) Uiso ? ? .50000 ? ?
C222' .4186(17) .4149(13) .7751(12) .066(8) Uiso ? ? .50000 ? ?
C223' .4811(14) .4976(17) .8729(14) .088(9) Uiso ? ? .50000 ? ?
C224' .3486(14) .4510(15) .8853(12) .076(8) Uiso ? ? .50000 ? ?
C23 .4104(8) .6374(9) .8098(7) .076(10) Uani ? ? 1.00000 ? ?
C24 .3771(10) .7120(9) .7896(7) .075(11) Uani ? ? 1.00000 ? ?
O24 .4138(8) .7849(7) .8003(6) .136(11) Uani ? ? 1.00000 ? ?
C241 .4655(10) .7958(9) .8511(8) .102(13) Uani ? ? 1.00000 ? ?
C25 .3047(9) .7121(8) .7597(7) .068(10) Uani ? ? 1.00000 ? ?
C26 .2597(8) .6449(8) .7460(6) .052(8) Uani ? ? 1.00000 ? ?
C261 .1785(9) .6571(8) .7148(8) .077(11) Uani ? ? 1.00000 ? ?
C262 .1125(15) .6246(16) .7622(15) .09(2) Uani ? ? .50000 ? ?
C263 .159(2) .615(3) .6467(14) .10(3) Uiso ? ? .50000 ? ?
C264 .1507(18) .7449(12) .702(2) .10(3) Uani ? ? .50000 ? ?
C262' .125(2) .706(2) .7596(18) .12(3) Uani ? ? .50000 ? ?
C263' .131(2) .5826(17) .6888(15) .10(3) Uani ? ? .50000 ? ?
C264' .1959(18) .702(2) .6435(13) .14(3) Uani ? ? .50000 ? ?
O31 .2716(4) .3584(4) .6285(3) .051(5) Uani ? ? 1.00000 ? ?
C31 .3169(6) .3325(7) .5740(5) .048(7) Uani ? ? 1.00000 ? ?
C32 .3308(7) .2484(6) .5678(5) .046(7) Uani ? ? 1.00000 ? ?
C321 .2930(8) .1831(7) .6136(7) .064(9) Uani ? ? 1.00000 ? ?
C322 .2032(9) .1923(7) .6088(7) .088(11) Uani ? ? 1.00000 ? ?
C323 .3274(8) .1905(8) .6877(6) .083(10) Uani ? ? 1.00000 ? ?
C324 .3116(10) .0959(7) .5878(8) .116(13) Uani ? ? 1.00000 ? ?
C33 .3792(7) .2244(7) .5093(6) .062(9) Uani ? ? 1.00000 ? ?
C34 .4127(8) .2781(8) .4655(6) .067(9) Uani ? ? 1.00000 ? ?
O34 .4585(6) .2442(5) .4135(5) .094(7) Uani ? ? 1.00000 ? ?
C341 .4913(9) .2970(9) .3660(8) .115(13) Uani ? ? 1.00000 ? ?
C35 .4007(7) .3590(7) .4754(6) .059(8) Uani ? ? 1.00000 ? ?
C36 .3525(6) .3897(7) .5284(5) .049(6) Uani ? ? 1.00000 ? ?
C361 .3367(7) .4817(7) .5327(6) .053(8) Uani ? ? 1.00000 ? ?
C362 .2485(8) .4988(7) .5194(7) .075(10) Uani ? ? 1.00000 ? ?
C363 .3824(8) .5290(7) .4739(6) .077(10) Uani ? ? 1.00000 ? ?
C364 .3657(8) .5159(7) .6026(6) .064(8) Uani ? ? 1.00000 ? ?
O1 .2010(5) .2775(4) .7951(4) .056(5) Uani ? ? 1.00000 ? ?
C2 .2504(9) .2580(9) .8544(7) .086(11) Uani ? ? 1.00000 ? ?
C3 .2119(12) .1914(12) .8928(9) .158(18) Uani ? ? 1.00000 ? ?
C4 .1319(10) .1828(9) .8639(8) .099(12) Uani ? ? 1.00000 ? ?
C5 .1336(8) .2221(7) .7909(6) .070(9) Uani ? ? 1.00000 ? ?
O01 .3433(18) .704(2) 1.011(2) .32(4) Uani ? ? 1.00000 ? ?
C02 .270(3) .716(3) .9661(18) .24(4) Uani ? ? 1.00000 ? ?
C03 .219(2) .649(3) .980(2) .24(4) Uani ? ? 1.00000 ? ?
C04 .262(4) .6043(17) 1.040(3) .28(4) Uani ? ? 1.00000 ? ?
C05 .326(5) .644(3) 1.059(3) .46(8) Uani ? ? 1.00000 ? ?
H122a .00372 .37761 .94882 .18700 Uiso ? ? 1.00000 ? ?
H122b -.01175 .32740 .88113 .18700 Uiso ? ? 1.00000 ? ?
H122c -.07563 .38761 .90735 .18700 Uiso ? ? 1.00000 ? ?
H123a .12377 .44197 .90991 .13700 Uiso ? ? 1.00000 ? ?
H123b .13121 .48030 .83603 .13700 Uiso ? ? 1.00000 ? ?
H123c .12050 .38702 .84383 .13700 Uiso ? ? 1.00000 ? ?
H124a .02381 .53302 .94123 .19700 Uiso ? ? 1.00000 ? ?
H124b -.05805 .53533 .90289 .19700 Uiso ? ? 1.00000 ? ?
H124c .01501 .57629 .86928 .19700 Uiso ? ? 1.00000 ? ?
H13 -.12585 .49193 .82469 .11800 Uiso ? ? 1.00000 ? ?
H141a -.32992 .49085 .71321 .19100 Uiso ? ? 1.00000 ? ?
H141b -.28872 .42814 .76246 .19100 Uiso ? ? 1.00000 ? ?
H141c -.27707 .42300 .68211 .19100 Uiso ? ? 1.00000 ? ?
H15 -.15021 .43055 .62318 .10200 Uiso ? ? 1.00000 ? ?
H162a .07957 .38261 .52429 .12600 Uiso ? ? 1.00000 ? ?
H162b .10565 .40489 .60023 .12600 Uiso ? ? 1.00000 ? ?
H162c .05284 .46438 .55694 .12600 Uiso ? ? 1.00000 ? ?
H163a .02509 .25126 .57100 .11700 Uiso ? ? 1.00000 ? ?
H163b -.03939 .25189 .62810 .11700 Uiso ? ? 1.00000 ? ?
H163c .04733 .27576 .64734 .11700 Uiso ? ? 1.00000 ? ?
H164a -.05481 .34212 .49624 .15000 Uiso ? ? 1.00000 ? ?
H164b -.09005 .42148 .52683 .15000 Uiso ? ? 1.00000 ? ?
H164c -.12018 .33756 .55240 .15000 Uiso ? ? 1.00000 ? ?
H222a .40495 .36034 .79942 .11300 Uiso ? ? .50000 ? ?
H222b .37946 .41392 .73603 .11300 Uiso ? ? .50000 ? ?
H222c .32056 .39798 .79612 .11300 Uiso ? ? .50000 ? ?
H223a .52075 .52611 .80094 .14600 Uiso ? ? .50000 ? ?
H223b .47827 .48723 .73645 .14600 Uiso ? ? .50000 ? ?
H223c .51400 .43223 .79500 .14600 Uiso ? ? .50000 ? ?
H224a .44200 .43779 .91878 .42100 Uiso ? ? .50000 ? ?
H224b .37270 .49922 .92583 .42100 Uiso ? ? .50000 ? ?
H224c .45824 .53048 .91371 .42100 Uiso ? ? .50000 ? ?
H223'a .50257 .44721 .88685 .15000 Uiso ? ? .50000 ? ?
H223'b .46752 .52883 .91295 .15000 Uiso ? ? .50000 ? ?
H223'c .52068 .52742 .84736 .15000 Uiso ? ? .50000 ? ?
H222'a .43927 .36929 .80064 .11300 Uiso ? ? .50000 ? ?
H222'b .45612 .43020 .74059 .11300 Uiso ? ? .50000 ? ?
H222'c .37008 .40083 .75339 .11300 Uiso ? ? .50000 ? ?
H224'a .36959 .40164 .90363 .13100 Uiso ? ? .50000 ? ?
H224'b .29749 .44227 .86610 .13100 Uiso ? ? .50000 ? ?
H224'c .34602 .49020 .92219 .13100 Uiso ? ? .50000 ? ?
H23 .46160 .63580 .83076 .09200 Uiso ? ? 1.00000 ? ?
H241a .47962 .85206 .85298 .15100 Uiso ? ? 1.00000 ? ?
H241b .51155 .76451 .84214 .15100 Uiso ? ? 1.00000 ? ?
H241c .44336 .78004 .89412 .15100 Uiso ? ? 1.00000 ? ?
H25 .28320 .76359 .74644 .08800 Uiso ? ? 1.00000 ? ?
H262a .06074 .63909 .73938 .11500 Uiso ? ? .50000 ? ?
H262b .11453 .64776 .80571 .11500 Uiso ? ? .50000 ? ?
H262c .11391 .56701 .76361 .11500 Uiso ? ? .50000 ? ?
H263a .10780 .63173 .63011 .12400 Uiso ? ? .50000 ? ?
H263b .16123 .55871 .65156 .12400 Uiso ? ? .50000 ? ?
H263c .19725 .63216 .61214 .12400 Uiso ? ? .50000 ? ?
H264a .10783 .74521 .67061 .13600 Uiso ? ? .50000 ? ?
H264b .19423 .77493 .68360 .13600 Uiso ? ? .50000 ? ?
H264c .13646 .76799 .74578 .13600 Uiso ? ? .50000 ? ?
H262'a .07336 .70769 .74027 .11500 Uiso ? ? .50000 ? ?
H262'b .14557 .75979 .76433 .11500 Uiso ? ? .50000 ? ?
H262'c .12334 .68195 .80557 .11500 Uiso ? ? .50000 ? ?
H263'a .08046 .59775 .67229 .10900 Uiso ? ? .50000 ? ?
H263'b .12633 .54381 .72596 .10900 Uiso ? ? .50000 ? ?
H263'c .15940 .55649 .65137 .10900 Uiso ? ? .50000 ? ?
H264'a .14749 .70946 .61816 .16600 Uiso ? ? .50000 ? ?
H264'b .23142 .67076 .61711 .16600 Uiso ? ? .50000 ? ?
H264'c .21863 .75376 .65394 .16600 Uiso ? ? .50000 ? ?
H322a .17914 .15226 .63692 .13200 Uiso ? ? 1.00000 ? ?
H322b .18620 .18594 .56134 .13200 Uiso ? ? 1.00000 ? ?
H322c .18877 .24503 .62472 .13200 Uiso ? ? 1.00000 ? ?
H323a .30452 .14995 .71661 .12100 Uiso ? ? 1.00000 ? ?
H323b .31641 .24270 .70598 .12100 Uiso ? ? 1.00000 ? ?
H323c .38344 .18245 .68661 .12100 Uiso ? ? 1.00000 ? ?
H324a .28668 .05725 .61740 .17500 Uiso ? ? 1.00000 ? ?
H324b .36699 .08702 .58820 .17500 Uiso ? ? 1.00000 ? ?
H324c .29116 .08904 .54103 .17500 Uiso ? ? 1.00000 ? ?
H33 .38736 .16789 .50140 .07700 Uiso ? ? 1.00000 ? ?
H341a .52105 .26749 .33281 .17300 Uiso ? ? 1.00000 ? ?
H341b .52484 .33483 .38973 .17300 Uiso ? ? 1.00000 ? ?
H341c .44990 .32621 .34200 .17300 Uiso ? ? 1.00000 ? ?
H35 .42666 .39682 .44562 .07400 Uiso ? ? 1.00000 ? ?
H362a .23920 .55568 .52223 .11400 Uiso ? ? 1.00000 ? ?
H362b .21848 .47156 .55394 .11400 Uiso ? ? 1.00000 ? ?
H362c .23368 .47961 .47428 .11400 Uiso ? ? 1.00000 ? ?
H363a .37166 .58559 .47747 .11300 Uiso ? ? 1.00000 ? ?
H363b .36492 .50997 .42910 .11300 Uiso ? ? 1.00000 ? ?
H363c .43763 .51976 .47930 .11300 Uiso ? ? 1.00000 ? ?
H364a .35555 .57243 .60465 .09500 Uiso ? ? 1.00000 ? ?
H364b .42108 .50619 .60797 .09500 Uiso ? ? 1.00000 ? ?
H364c .33851 .48916 .63960 .09500 Uiso ? ? 1.00000 ? ?
H2a .25587 .30474 .88335 .10900 Uiso ? ? 1.00000 ? ?
H2b .30121 .24140 .83897 .10900 Uiso ? ? 1.00000 ? ?
H3a .20981 .20456 .94137 .19700 Uiso ? ? 1.00000 ? ?
H3b .24056 .14233 .88706 .19700 Uiso ? ? 1.00000 ? ?
H4a .09482 .21003 .89283 .12000 Uiso ? ? 1.00000 ? ?
H4b .11799 .12712 .86014 .12000 Uiso ? ? 1.00000 ? ?
H5a .14076 .18293 .75544 .08900 Uiso ? ? 1.00000 ? ?
H5b .08609 .25215 .78156 .08900 Uiso ? ? 1.00000 ? ?
H02a .28097 .70764 .91581 .31200 Uiso ? ? 1.00000 ? ?
H02b .24165 .76326 .97099 .31200 Uiso ? ? 1.00000 ? ?
H03a .20647 .61137 .94500 .31900 Uiso ? ? 1.00000 ? ?
H03b .16714 .66699 1.00018 .31900 Uiso ? ? 1.00000 ? ?
H04a .27220 .55186 1.02421 .33000 Uiso ? ? 1.00000 ? ?
H04b .22899 .60377 1.07974 .33000 Uiso ? ? 1.00000 ? ?
H05a .37460 .60453 1.05427 .46000 Uiso ? ? 1.00000 ? ?
H05b .33016 .66239 1.10448 .46000 Uiso ? ? 1.00000 ? ?

loop_
_atom_site_aniso_label
_atom_site_aniso_U_11
_atom_site_aniso_U_22
_atom_site_aniso_U_33
_atom_site_aniso_U_12
_atom_site_aniso_U_13
_atom_site_aniso_U_23
Ho .0526(3) .0433(3) .0303(3) -.0019(4) .0107(2) -.0021(4)
O11 .051(5) .058(4) .035(4) -.001(5) .015(4) .008(4)
C11 .066(10) .040(8) .100(12) -.007(7) .013(10) .010(7)
C12 .072(10) .059(8) .075(10) -.005(8) .028(9) .007(8)
C121 .105(13) .082(10) .042(8) -.002(9) .043(9) -.008(8)
C122 .166(18) .128(15) .083(11) -.025(13) .034(12) -.014(11)
C123 .100(12) .131(13) .042(8) .012(11) .013(8) -.036(8)
C124 .153(17) .105(13) .137(15) .024(12) .053(13) -.054(12)
C13 .077(12) .096(12) .103(14) .016(10) .035(11) -.017(11)
C14 .050(11) .105(14) .18(2) .011(10) -.012(13) -.010(14)
O14 .077(9) .144(12) .258(17) .026(9) .031(11) -.030(11)
C141 .081(13) .136(16) .171(18) -.015(13) .005(13) -.026(15)
C15 .069(11) .075(10) .099(12) .015(8) .020(9) .013(9)
C16 .057(8) .066(9) .060(8) -.002(7) .014(7) .012(7)
C161 .064(9) .087(10) .037(7) -.010(7) .011(7) .013(7)
C162 .093(11) .123(13) .032(7) -.032(9) .005(7) .013(8)
C163 .087(11) .092(10) .054(9) .011(9) .013(8) .008(8)
C164 .078(11) .143(15) .081(10) -.006(10) -.006(9) .034(10)
O21 .073(6) .056(5) .051(5) -.006(5) .019(4) -.014(4)
C21 .076(10) .046(7) .018(7) -.011(8) .022(7) -.005(5)
C22 .069(10) .063(9) .046(8) -.014(8) .024(7) -.005(7)
C221 .066(10) .065(9) .087(11) -.007(8) -.003(8) .007(8)
C23 .070(10) .096(12) .062(9) -.004(9) .004(8) .013(8)
C24 .103(13) .073(10) .048(9) -.035(10) .006(9) .002(8)
O24 .184(13) .105(9) .118(10) -.070(9) -.048(9) .014(8)
C241 .123(15) .098(12) .086(12) -.031(11) .022(11) -.019(10)
C25 .094(12) .058(8) .053(9) -.015(9) .018(9) .001(7)
C26 .068(9) .054(8) .035(7) .000(7) .003(7) .001(6)
C261 .080(12) .058(9) .094(13) -.012(8) .019(11) .004(9)
C262 .11(3) .07(2) .10(2) .06(2) .01(2) -.00(2)
C264 .08(2) .050(17) .17(4) .021(16) -.01(2) .05(2)
C262' .11(3) .14(3) .13(3) .02(3) .03(3) .03(3)
C263' .13(3) .12(3) .039(18) -.00(2) .02(2) -.00(2)
C264' .06(2) .23(4) .12(3) .04(3) -.00(2) -.12(3)
O31 .059(5) .055(5) .039(4) -.006(4) .019(4) -.011(4)
C31 .049(8) .053(7) .043(7) -.003(6) .017(6) -.017(6)
C32 .068(9) .038(6) .033(7) .002(6) .012(6) -.007(6)
C321 .082(10) .038(7) .073(10) .000(7) .030(8) -.005(7)
C322 .095(12) .059(9) .110(12) -.016(9) .013(10) -.023(9)
C323 .117(13) .085(10) .049(8) .020(9) .023(9) .030(8)
C324 .177(17) .043(9) .132(13) .008(9) .096(13) -.016(9)
C33 .072(9) .060(8) .056(8) .001(7) .023(7) -.022(7)
C34 .080(11) .067(9) .057(9) -.010(8) .034(8) -.017(8)
O34 .110(8) .090(7) .085(7) -.030(6) .069(6) -.036(6)
C341 .132(15) .112(13) .103(12) -.037(11) .092(11) -.050(10)
C35 .063(9) .068(8) .047(7) -.008(7) .034(7) -.001(6)
C36 .054(7) .047(6) .044(6) -.011(7) -.000(6) .008(7)
C361 .056(8) .051(7) .052(8) .008(6) .000(7) -.000(7)
C362 .073(10) .069(9) .084(10) .006(8) .006(8) -.013(8)
C363 .092(11) .073(9) .065(9) -.008(8) .026(8) .028(8)
C364 .083(10) .059(8) .050(8) -.018(7) .014(7) -.020(7)
O1 .078(6) .057(5) .034(5) .000(5) .013(4) .012(4)
C2 .095(12) .099(11) .063(10) .002(9) -.010(9) .012(9)
C3 .147(18) .20(2) .123(16) -.079(17) -.047(14) .108(15)
C4 .129(15) .086(11) .082(11) -.023(11) .020(11) .037(9)
C5 .087(11) .064(9) .058(9) -.017(8) .006(8) .008(7)
O01 .26(3) .43(5) .28(3) -.01(3) .03(3) -.01(3)
C02 .18(3) .36(5) .19(3) .06(3) .01(3) .13(3)
C03 .27(4) .21(4) .24(4) -.06(3) .06(3) -.03(3)
C04 .43(6) .083(17) .34(5) .10(3) .23(5) .12(3)
C05 .75(14) .29(5) .33(6) -.14(6) .10(8) .20(5)

loop_
_atom_type_symbol
_atom_type_description
_atom_type_oxidation_number
_atom_type_number_in_cell
_atom_type_scat_dispersion_real
_atom_type_scat_dispersion_imag
_atom_type_scat_source
C ? 0 212 .002014 .002014 'Int Tables Vol IV Tables 2.2B and 2.3.1'
O ? 0 32 .007996 .005981 'Int Tables Vol IV Tables 2.2B and 2.3.1'
H ? 0 340 0 0 'Int Tables Vol IV Tables 2.2B and 2.3.1'
Ho ? 0 4 -.666016 4.678 'Int Tables Vol IV Tables 2.2B and 2.3.1'

loop_
_diffrn_attenuator_code
_diffrn_attenuator_scale
? ?

loop_
_geom_angle_atom_site_label_1
_geom_angle_atom_site_label_2
_geom_angle_atom_site_label_3
_geom_angle_site_symmetry_1
_geom_angle_site_symmetry_2
_geom_angle_site_symmetry_3
_geom_angle
_geom_angle_publ_flag
O11 Ho O21 . . . 110.6(3) ?
O11 Ho O31 . . . 122.2(3) ?
O11 Ho O1 . . . 86.9(3) ?
O21 Ho O31 . . . 106.8(3) ?
O21 Ho O1 . . . 120.7(3) ?
O31 Ho O1 . . . 109.7(3) ?
Ho O11 C11 . . . 164.0(7) ?
O11 C11 C12 . . . 120.9(12) ?
O11 C11 C16 . . . 119.2(12) ?
C12 C11 C16 . . . 119.9(12) ?
C11 C12 C121 . . . 126.8(12) ?
C11 C12 C13 . . . 115.4(13) ?
C121 C12 C13 . . . 117.6(13) ?
C12 C121 C122 . . . 106.8(11) ?
C12 C121 C123 . . . 119.2(11) ?
C12 C121 C124 . . . 109.6(12) ?
C122 C121 C123 . . . 107.8(12) ?
C122 C121 C124 . . . 106.2(11) ?
C123 C121 C124 . . . 106.5(12) ?
C121 C122 H122a . . . 109.7 ?
C121 C122 H122b . . . 109.2 ?
C121 C122 H122c . . . 109.2 ?
H122a C122 H122b . . . 110.1 ?
H122a C122 H122c . . . 109.4 ?
H122b C122 H122c . . . 109.3 ?
C121 C123 H123a . . . 109.3 ?
C121 C123 H123b . . . 109.7 ?
C121 C123 H123c . . . 108.5 ?
H123a C123 H123b . . . 110.1 ?
H123a C123 H123c . . . 109.5 ?
H123b C123 H123c . . . 109.7 ?
C121 C124 H124a . . . 109.8 ?
C121 C124 H124b . . . 109.6 ?
C121 C124 H124c . . . 110.1 ?
H124a C124 H124b . . . 109.0 ?
H124a C124 H124c . . . 109.4 ?
H124b C124 H124c . . . 109.0 ?
C12 C13 C14 . . . 124.4(16) ?
C12 C13 H13 . . . 117.8 ?
C14 C13 H13 . . . 117.8 ?
C13 C14 O14 . . . 118.2(18) ?
C13 C14 C15 . . . 119.7(15) ?
O14 C14 C15 . . . 122.1(17) ?
C14 O14 C141 . . . 118.2(14) ?
O14 C141 H141a . . . 109.6 ?
O14 C141 H141b . . . 109.6 ?
O14 C141 H141c . . . 109.6 ?
H141a C141 H141b . . . 109.5 ?
H141a C141 H141c . . . 108.8 ?
H141b C141 H141c . . . 109.7 ?
C14 C15 C16 . . . 120.1(14) ?
C14 C15 H15 . . . 119.9 ?
C16 C15 H15 . . . 120.0 ?
C11 C16 C15 . . . 120.3(12) ?
C11 C16 C161 . . . 122.0(11) ?
C15 C16 C161 . . . 117.7(11) ?
C16 C161 C162 . . . 112.0(10) ?
C16 C161 C163 . . . 107.1(9) ?
C16 C161 C164 . . . 111.9(11) ?
C162 C161 C163 . . . 110.2(11) ?
C162 C161 C164 . . . 108.1(10) ?
C163 C161 C164 . . . 107.4(11) ?
C161 C162 H162a . . . 109.7 ?
C161 C162 H162b . . . 109.5 ?
C161 C162 H162c . . . 110.4 ?
H162a C162 H162b . . . 108.7 ?
H162a C162 H162c . . . 109.4 ?
H162b C162 H162c . . . 109.2 ?
C161 C163 H163a . . . 109.7 ?
C161 C163 H163b . . . 110.1 ?
C161 C163 H163c . . . 109.1 ?
H163a C163 H163b . . . 109.9 ?
H163a C163 H163c . . . 109.0 ?
H163b C163 H163c . . . 109.1 ?
C161 C164 H164a . . . 109.0 ?
C161 C164 H164b . . . 109.9 ?
C161 C164 H164c . . . 109.2 ?
H164a C164 H164b . . . 109.9 ?
H164a C164 H164c . . . 109.0 ?
H164b C164 H164c . . . 109.7 ?
Ho O21 C21 . . . 168.8(7) ?
O21 C21 C22 . . . 118.3(10) ?
O21 C21 C26 . . . 120.8(11) ?
C22 C21 C26 . . . 120.9(11) ?
C21 C22 C221 . . . 124.8(11) ?
C21 C22 C23 . . . 118.4(12) ?
C221 C22 C23 . . . 116.7(11) ?
C22 C221 C222 . . . 112.9(12) ?
C22 C221 C223 . . . 103.3(14) ?
C22 C221 C224 . . . 111.0(17) ?
C22 C221 C222' . . . 119.5(13) ?
C22 C221 C223' . . . 114.7(14) ?
C22 C221 C224' . . . 105.7(12) ?
C222 C221 C223 . . . 92.5(16) ?
C222 C221 C224 . . . 122.4(18) ?
C223 C221 C224 . . . 112(2) ?
C222' C221 C223' . . . 111.0(16) ?
C222' C221 C224' . . . 105.8(15) ?
C223' C221 C224' . . . 96.9(15) ?
C221 C222 H222a . . . 109 ?
C221 C222 H222b . . . 108.8 ?
C221 C222 H222c . . . 109.8 ?
H222a C222 H222b . . . 109 ?
H222a C222 H222c . . . 110 ?
H222b C222 H222c . . . 110 ?
C221 C223 H223a . . . 110 ?
C221 C223 H223b . . . 110 ?
C221 C223 H223c . . . 110 ?
H223a C223 H223b . . . 109 ?
H223a C223 H223c . . . 109 ?
H223b C223 H223c . . . 109 ?
C221 C224 H224a . . . 109 ?
C221 C224 H224b . . . 111 ?
C221 C224 H224c . . . 108 ?
H224a C224 H224b . . . 112 ?
H224a C224 H224c . . . 107 ?
H224b C224 H224c . . . 109 ?
C221 C222' H222'a . . . 109 ?
C221 C222' H222'b . . . 109.3 ?
C221 C222' H222'c . . . 110 ?
H222'a C222' H222'b . . . 109 ?
H222'a C222' H222'c . . . 110 ?
H222'b C222' H222'c . . . 110 ?
C221 C223' H223'a . . . 111 ?
C221 C223' H223'b . . . 110 ?
C221 C223' H223'c . . . 109 ?
H223'a C223' H223'b . . . 110 ?
H223'a C223' H223'c . . . 109 ?
H223'b C223' H223'c . . . 108 ?
C221 C224' H224'a . . . 109 ?
C221 C224' H224'b . . . 110 ?
C221 C224' H224'c . . . 109 ?
H224'a C224' H224'b . . . 110 ?
H224'a C224' H224'c . . . 109 ?
H224'b C224' H224'c . . . 110 ?
C22 C23 C24 . . . 119.7(13) ?
C22 C23 H23 . . . 120.3 ?
C24 C23 H23 . . . 120.0 ?
C23 C24 O24 . . . 123.3(14) ?
C23 C24 C25 . . . 118.5(14) ?
O24 C24 C25 . . . 118.2(13) ?
C24 O24 C241 . . . 121.9(12) ?
O24 C241 H241a . . . 108.8 ?
O24 C241 H241b . . . 109.2 ?
O24 C241 H241c . . . 109.8 ?
H241a C241 H241b . . . 109.1 ?
H241a C241 H241c . . . 109.6 ?
H241b C241 H241c . . . 110.2 ?
C24 C25 C26 . . . 125.6(13) ?
C24 C25 H25 . . . 117.1 ?
C26 C25 H25 . . . 117.4 ?
C21 C26 C25 . . . 116.8(12) ?
C21 C26 C261 . . . 125.1(12) ?
C25 C26 C261 . . . 118.0(12) ?
C26 C261 C262 . . . 112.5(14) ?
C26 C261 C263 . . . 117.9(17) ?
C26 C261 C264 . . . 117.5(15) ?
C26 C261 C262' . . . 113.7(17) ?
C26 C261 C263' . . . 119.0(15) ?
C26 C261 C264' . . . 103.0(15) ?
C262 C261 C263 . . . 101.6(18) ?
C262 C261 C264 . . . 101.2(18) ?
C262' C261 C263' . . . 107(2) ?
C262' C261 C264' . . . 112(2) ?
C263' C261 C264' . . . 101.2(17) ?
C261 C262 H262a . . . 107 ?
C261 C262 H262b . . . 112 ?
C261 C262 H262c . . . 110 ?
H262a C262 H262b . . . 108 ?
H262a C262 H262c . . . 106 ?
H262b C262 H262c . . . 113 ?
C261 C263 H263a . . . 110 ?
C261 C263 H263b . . . 111 ?
C261 C263 H263c . . . 109 ?
H263a C263 H263b . . . 110 ?
H263a C263 H263c . . . 107 ?
H263b C263 H263c . . . 109 ?
C261 C264 H264a . . . 110 ?
C261 C264 H264b . . . 108 ?
C261 C264 H264c . . . 109 ?
H264a C264 H264b . . . 110 ?
H264a C264 H264c . . . 111 ?
H264b C264 H264c . . . 109 ?
C261 C262' H262'a . . . 111 ?
C261 C262' H262'b . . . 109 ?
C261 C262' H262'c . . . 110 ?
H262'a C262' H262'b . . . 109 ?
H262'a C262' H262'c . . . 109 ?
H262'b C262' H262'c . . . 108 ?
C261 C263' H263'a . . . 111 ?
C261 C263' H263'b . . . 110 ?
C261 C263' H263'c . . . 110 ?
H263'a C263' H263'b . . . 109 ?
H263'a C263' H263'c . . . 109 ?
H263'b C263' H263'c . . . 108 ?
C261 C264' H264'a . . . 109 ?
C261 C264' H264'b . . . 110 ?
C261 C264' H264'c . . . 108 ?
H264'a C264' H264'b . . . 110 ?
H264'a C264' H264'c . . . 109 ?
H264'b C264' H264'c . . . 110 ?
Ho O31 C31 . . . 174.7(6) ?
O31 C31 C32 . . . 117.7(9) ?
O31 C31 C36 . . . 120.5(9) ?
C32 C31 C36 . . . 121.6(10) ?
C31 C32 C321 . . . 124.7(10) ?
C31 C32 C33 . . . 115.5(9) ?
C321 C32 C33 . . . 119.6(9) ?
C32 C321 C322 . . . 108.6(10) ?
C32 C321 C323 . . . 108.6(10) ?
C32 C321 C324 . . . 112.3(11) ?
C322 C321 C323 . . . 114.2(11) ?
C322 C321 C324 . . . 106.2(11) ?
C323 C321 C324 . . . 107.0(10) ?
C321 C322 H322a . . . 109.4 ?
C321 C322 H322b . . . 109.2 ?
C321 C322 H322c . . . 109.3 ?
H322a C322 H322b . . . 109.8 ?
H322a C322 H322c . . . 109.9 ?
H322b C322 H322c . . . 109.2 ?
C321 C323 H323a . . . 109.3 ?
C321 C323 H323b . . . 109.9 ?
C321 C323 H323c . . . 109.2 ?
H323a C323 H323b . . . 109.8 ?
H323a C323 H323c . . . 109.0 ?
H323b C323 H323c . . . 109.5 ?
C321 C324 H324a . . . 109.6 ?
C321 C324 H324b . . . 110.2 ?
C321 C324 H324c . . . 109.4 ?
H324a C324 H324b . . . 109.8 ?
H324a C324 H324c . . . 108.6 ?
H324b C324 H324c . . . 109.2 ?
C32 C33 C34 . . . 123.2(11) ?
C32 C33 H33 . . . 118.2 ?
C34 C33 H33 . . . 118.6 ?
C33 C34 O34 . . . 115.2(11) ?
C33 C34 C35 . . . 119.3(12) ?
O34 C34 C35 . . . 125.5(11) ?
C34 O34 C341 . . . 116.9(10) ?
O34 C341 H341a . . . 109.9 ?
O34 C341 H341b . . . 109.9 ?
O34 C341 H341c . . . 109.5 ?
H341a C341 H341b . . . 109.7 ?
H341a C341 H341c . . . 109.0 ?
H341b C341 H341c . . . 108.8 ?
C34 C35 C36 . . . 122.9(11) ?
C34 C35 H35 . . . 118.8 ?
C36 C35 H35 . . . 118.3 ?
C31 C36 C35 . . . 117.4(10) ?
C31 C36 C361 . . . 122.8(9) ?
C35 C36 C361 . . . 119.7(10) ?
C36 C361 C362 . . . 109.9(9) ?
C36 C361 C363 . . . 111.1(9) ?
C36 C361 C364 . . . 110.9(9) ?
C362 C361 C363 . . . 106.0(9) ?
C362 C361 C364 . . . 111.9(10) ?
C363 C361 C364 . . . 106.8(9) ?
C361 C362 H362a . . . 109.4 ?
C361 C362 H362b . . . 109.1 ?
C361 C362 H362c . . . 109.3 ?
H362a C362 H362b . . . 109.5 ?
H362a C362 H362c . . . 109.7 ?
H362b C362 H362c . . . 109.8 ?
C361 C363 H363a . . . 109.6 ?
C361 C363 H363b . . . 109.3 ?
C361 C363 H363c . . . 109.5 ?
H363a C363 H363b . . . 109.3 ?
H363a C363 H363c . . . 109.6 ?
H363b C363 H363c . . . 109.5 ?
C361 C364 H364a . . . 110.1 ?
C361 C364 H364b . . . 109.4 ?
C361 C364 H364c . . . 109.1 ?
H364a C364 H364b . . . 109.8 ?
H364a C364 H364c . . . 109.4 ?
H364b C364 H364c . . . 108.9 ?
Ho O1 C2 . . . 129.3(7) ?
Ho O1 C5 . . . 120.0(6) ?
C2 O1 C5 . . . 110.2(9) ?
O1 C2 C3 . . . 107.8(12) ?
O1 C2 H2a . . . 109.2 ?
O1 C2 H2b . . . 109.5 ?
C3 C2 H2a . . . 110.5 ?
C3 C2 H2b . . . 110.3 ?
H2a C2 H2b . . . 109.4 ?
C2 C3 C4 . . . 107.2(14) ?
C2 C3 H3a . . . 109.8 ?
C2 C3 H3b . . . 110.2 ?
C4 C3 H3a . . . 110.0 ?
C4 C3 H3b . . . 110.2 ?
H3a C3 H3b . . . 109.4 ?
C3 C4 C5 . . . 105.8(13) ?
C3 C4 H4a . . . 110.4 ?
C3 C4 H4b . . . 110.4 ?
C5 C4 H4a . . . 110.5 ?
C5 C4 H4b . . . 110.2 ?
H4a C4 H4b . . . 109.5 ?
O1 C5 C4 . . . 103.8(10) ?
O1 C5 H5a . . . 110.9 ?
O1 C5 H5b . . . 109.7 ?
C4 C5 H5a . . . 111.6 ?
C4 C5 H5b . . . 111.0 ?
H5a C5 H5b . . . 109.7 ?
C02 O01 C05 . . . 107(4) ?
O01 C02 C03 . . . 106(4) ?
O01 C02 H02a . . . 112 ?
O01 C02 H02b . . . 118 ?
C03 C02 H02a . . . 102 ?
C03 C02 H02b . . . 109 ?
H02a C02 H02b . . . 109 ?
C02 C03 C04 . . . 104(4) ?
C02 C03 H03a . . . 120 ?
C02 C03 H03b . . . 112 ?
C04 C03 H03a . . . 109 ?
C04 C03 H03b . . . 106 ?
H03a C03 H03b . . . 106 ?
C03 C04 C05 . . . 111(4) ?
C03 C04 H04a . . . 108 ?
C03 C04 H04b . . . 109 ?
C05 C04 H04a . . . 113 ?
C05 C04 H04b . . . 105 ?
H04a C04 H04b . . . 111 ?
O01 C05 C04 . . . 111(5) ?
O01 C05 H05a . . . 102 ?
O01 C05 H05b . . . 111 ?
C04 C05 H05a . . . 109 ?
C04 C05 H05b . . . 119 ?
H05a C05 H05b . . . 103 ?

loop_
_geom_bond_atom_site_label_1
_geom_bond_atom_site_label_2
_geom_bond_site_symmetry_1
_geom_bond_site_symmetry_2
_geom_bond_distance
_geom_bond_publ_flag
Ho O11 . . 2.054(7) ?
Ho O21 . . 2.044(7) ?
Ho O31 . . 2.105(7) ?
Ho O1 . . 2.370(7) ?
O11 C11 . . 1.347(15) ?
C11 C12 . . 1.45(2) ?
C11 C16 . . 1.41(2) ?
C12 C121 . . 1.51(2) ?
C12 C13 . . 1.41(2) ?
C121 C122 . . 1.59(2) ?
C121 C123 . . 1.50(2) ?
C121 C124 . . 1.59(2) ?
C122 H122a . . .946 ?
C122 H122b . . .947 ?
C122 H122c . . .955 ?
C123 H123a . . .948 ?
C123 H123b . . .945 ?
C123 H123c . . .952 ?
C124 H124a . . .951 ?
C124 H124b . . .955 ?
C124 H124c . . .950 ?
C13 C14 . . 1.34(3) ?
C13 H13 . . .952 ?
C14 O14 . . 1.40(2) ?
C14 C15 . . 1.40(3) ?
O14 C141 . . 1.27(2) ?
C141 H141a . . .956 ?
C141 H141b . . .94 ?
C141 H141c . . .95 ?
C15 C16 . . 1.38(2) ?
C15 H15 . . .944 ?
C16 C161 . . 1.543(17) ?
C161 C162 . . 1.543(18) ?
C161 C163 . . 1.518(18) ?
C161 C164 . . 1.528(18) ?
C162 H162a . . .953 ?
C162 H162b . . .956 ?
C162 H162c . . .948 ?
C163 H163a . . .949 ?
C163 H163b . . .947 ?
C163 H163c . . .957 ?
C164 H164a . . .952 ?
C164 H164b . . .943 ?
C164 H164c . . .954 ?
O21 C21 . . 1.357(14) ?
C21 C22 . . 1.410(18) ?
C21 C26 . . 1.399(17) ?
C22 C221 . . 1.552(18) ?
C22 C23 . . 1.41(2) ?
C221 C222 . . 1.59(2) ?
C221 C223 . . 1.57(3) ?
C221 C224 . . 1.51(3) ?
C221 C222' . . 1.51(3) ?
C221 C223' . . 1.55(3) ?
C221 C224' . . 1.62(3) ?
C222 H222a . . .95 ?
C222 H222b . . .96 ?
C222 H222c . . .94 ?
C223 H223a . . .95 ?
C223 H223b . . .95 ?
C223 H223c . . .95 ?
C224 H224a . . .95 ?
C224 H224b . . .92 ?
C224 H224c . . .98 ?
C222' H222'a . . .96 ?
C222' H222'b . . .95 ?
C222' H222'c . . .94 ?
C223' H223'a . . .94 ?
C223' H223'b . . .95 ?
C223' H223'c . . .97 ?
C224' H224'a . . .95 ?
C224' H224'b . . .94 ?
C224' H224'c . . .96 ?
C23 C24 . . 1.40(2) ?
C23 H23 . . .946 ?
C24 O24 . . 1.36(2) ?
C24 C25 . . 1.34(2) ?
O24 C241 . . 1.31(2) ?
C241 H241a . . .956 ?
C241 H241b . . .948 ?
C241 H241c . . .943 ?
C25 C26 . . 1.364(19) ?
C25 H25 . . .953 ?
C26 C261 . . 1.50(2) ?
C261 C262 . . 1.54(3) ?
C261 C263 . . 1.50(3) ?
C261 C264 . . 1.53(3) ?
C261 C262' . . 1.48(4) ?
C261 C263' . . 1.54(3) ?
C261 C264' . . 1.58(3) ?
C262 H262a . . 1.00 ?
C262 H262b . . .91 ?
C262 H262c . . .95 ?
C263 H263a . . .96 ?
C263 H263b . . .93 ?
C263 H263c . . .97 ?
C264 H264a . . .94 ?
C264 H264b . . .96 ?
C264 H264c . . .94 ?
C262' H262'a . . .94 ?
C262' H262'b . . .96 ?
C262' H262'c . . .96 ?
C263' H263'a . . .94 ?
C263' H263'b . . .96 ?
C263' H263'c . . .96 ?
C264' H264'a . . .95 ?
C264' H264'b . . .94 ?
C264' H264'c . . .96 ?
O31 C31 . . 1.367(13) ?
C31 C32 . . 1.408(15) ?
C31 C36 . . 1.421(15) ?
C32 C321 . . 1.530(16) ?
C32 C33 . . 1.449(16) ?
C321 C322 . . 1.52(2) ?
C321 C323 . . 1.525(18) ?
C321 C324 . . 1.549(17) ?
C322 H322a . . .944 ?
C322 H322b . . .952 ?
C322 H322c . . .951 ?
C323 H323a . . .951 ?
C323 H323b . . .946 ?
C323 H323c . . .954 ?
C324 H324a . . .952 ?
C324 H324b . . .944 ?
C324 H324c . . .958 ?
C33 C34 . . 1.347(17) ?
C33 H33 . . .951 ?
C34 O34 . . 1.383(16) ?
C34 C35 . . 1.360(18) ?
O34 C341 . . 1.377(17) ?
C341 H341a . . .947 ?
C341 H341b . . .950 ?
C341 H341c . . .958 ?
C35 C36 . . 1.400(16) ?
C35 H35 . . .954 ?
C36 C361 . . 1.538(16) ?
C361 C362 . . 1.529(17) ?
C361 C363 . . 1.575(17) ?
C361 C364 . . 1.521(16) ?
C362 H362a . . .950 ?
C362 H362b . . .949 ?
C362 H362c . . .947 ?
C363 H363a . . .951 ?
C363 H363b . . .951 ?
C363 H363c . . .948 ?
C364 H364a . . .945 ?
C364 H364b . . .951 ?
C364 H364c . . .956 ?
O1 C2 . . 1.430(15) ?
O1 C5 . . 1.458(15) ?
C2 C3 . . 1.47(2) ?
C2 H2a . . .950 ?
C2 H2b . . .951 ?
C3 C4 . . 1.45(3) ?
C3 H3a . . .953 ?
C3 H3b . . .95 ?
C4 C5 . . 1.54(2) ?
C4 H4a . . .952 ?
C4 H4b . . .948 ?
C5 H5a . . .943 ?
C5 H5b . . .955 ?
O01 C02 . . 1.51(5) ?
O01 C05 . . 1.38(7) ?
C02 C03 . . 1.43(7) ?
C02 H02a . . .99 ?
C02 H02b . . .92 ?
C03 C04 . . 1.52(7) ?
C03 H03a . . .93 ?
C03 H03b . . 1.01 ?
C04 C05 . . 1.30(9) ?
C04 H04a . . .93 ?
C04 H04b . . .95 ?
C05 H05a . . 1.05 ?
C05 H05b . . .93 ?
